data_7005498
loop_
_publ_author_name
'Weng, Zhiqiang'
'Teo, Shihui'
'Andy Hor, T. S.'

_publ_section_title
;
 Chromium(III) catalysed ethylene tetramerization promoted by
 bis(phosphino)amines with an N-functionalized pendant.
;
_journal_issue 32
_journal_name_full 'Dalton transactions (Cambridge, England : 2003)'
_journal_page_first 3493
_journal_page_last 3498
_journal_paper_doi 10.1039/b702636f
_journal_year 2007
_chemical_formula_sum 'C30 H32 Cl3 Cr N2 P2 S'
_chemical_formula_weight 672.93
_chemical_name_systematic
;
?
;
_space_group_IT_number 14
_symmetry_cell_setting monoclinic
_symmetry_space_group_name_Hall '-P 2yn'
_symmetry_space_group_name_H-M 'P 1 21/n 1'
_atom_sites_solution_hydrogens geom
_atom_sites_solution_primary direct
_atom_sites_solution_secondary difmap
_audit_creation_method SHELXL-97
_cell_angle_alpha 90.00
_cell_angle_beta 99.248(4)
_cell_angle_gamma 90.00
_cell_formula_units_Z 4
_cell_length_a 11.3331(13)
_cell_length_b 16.3009(19)
_cell_length_c 17.286(2)
_cell_measurement_reflns_used 618
_cell_measurement_temperature 223(2)
_cell_measurement_theta_max 16.79
_cell_measurement_theta_min 2.21
_cell_volume 3151.9(6)
_computing_cell_refinement 'Bruker SMART'
_computing_data_collection 'Bruker SMART'
_computing_data_reduction 'Bruker SAINT'
_computing_molecular_graphics 'Bruker SHELXTL'
_computing_publication_material 'Bruker SHELXTL'
_computing_structure_refinement 'SHELXL-97 (Sheldrick, 1997)'
_computing_structure_solution 'SHELXS-97 (Sheldrick, 1990)'
_diffrn_ambient_temperature 223(2)
_diffrn_measured_fraction_theta_full 1.000
_diffrn_measured_fraction_theta_max 1.000
_diffrn_measurement_device_type 'CCD area detector'
_diffrn_measurement_method 'phi and omega scans'
_diffrn_radiation_monochromator graphite
_diffrn_radiation_source 'fine-focus sealed tube'
_diffrn_radiation_type MoK\a
_diffrn_radiation_wavelength 0.71073
_diffrn_reflns_av_R_equivalents 0.1524
_diffrn_reflns_av_sigmaI/netI 0.1569
_diffrn_reflns_limit_h_max 13
_diffrn_reflns_limit_h_min -12
_diffrn_reflns_limit_k_max 17
_diffrn_reflns_limit_k_min -19
_diffrn_reflns_limit_l_max 20
_diffrn_reflns_limit_l_min -20
_diffrn_reflns_number 18076
_diffrn_reflns_theta_full 25.00
_diffrn_reflns_theta_max 25.00
_diffrn_reflns_theta_min 1.73
_exptl_absorpt_coefficient_mu 0.808
_exptl_absorpt_correction_T_max 0.9840
_exptl_absorpt_correction_T_min 0.9235
_exptl_absorpt_correction_type 'Sadabs, (Sheldrick 2001)'
_exptl_crystal_colour 'gray Blue'
_exptl_crystal_density_diffrn 1.418
_exptl_crystal_density_meas 0
_exptl_crystal_density_method 'not measured'
_exptl_crystal_description Block
_exptl_crystal_F_000 1388
_exptl_crystal_size_max 0.10
_exptl_crystal_size_mid 0.08
_exptl_crystal_size_min 0.02
_refine_diff_density_max 0.610
_refine_diff_density_min -0.498
_refine_diff_density_rms 0.103
_refine_ls_extinction_method none
_refine_ls_goodness_of_fit_ref 1.095
_refine_ls_hydrogen_treatment constr
_refine_ls_matrix_type full
_refine_ls_number_parameters 377
_refine_ls_number_reflns 5559
_refine_ls_number_restraints 22
_refine_ls_restrained_S_all 1.094
_refine_ls_R_factor_all 0.1918
_refine_ls_R_factor_gt 0.1172
_refine_ls_shift/su_max 0.000
_refine_ls_shift/su_mean 0.000
_refine_ls_structure_factor_coef Fsqd
_refine_ls_weighting_details 'calc w=1/[\s^2^(Fo^2^)+(0.0468P)^2^+15.4173P] where P=(Fo^2^+2Fc^2^)/3'
_refine_ls_weighting_scheme calc
_refine_ls_wR_factor_gt 0.1964
_refine_ls_wR_factor_ref 0.2264
_reflns_number_gt 3140
_reflns_number_total 5559
_reflns_threshold_expression >2sigma(I)
_cod_data_source_file b702636f.txt
_cod_data_source_block 6150
_cod_depositor_comments
;
The following automatic conversions were performed:
'_symmetry_cell_setting' value 'Monoclinic' changed to 'monoclinic'
according to '/home/saulius/struct/CIF-dictionaries/cif_core.dic'
dictionary named 'cif_core.dic' version 2.4.1 from 2010-06-29.

Automatic conversion script
Id: cif_fix_enum 1527 2010-12-29 10:47:43Z saulius 
;
_cod_original_cell_volume 3151.8(6)
_cod_original_sg_symbol_H-M P2(1)/n
_cod_database_code 7005498

loop_
_symmetry_equiv_pos_as_xyz
'x, y, z'
'-x+1/2, y+1/2, -z+1/2'
'-x, -y, -z'
'x-1/2, -y-1/2, z-1/2'

loop_
_atom_site_label
_atom_site_type_symbol
_atom_site_fract_x
_atom_site_fract_y
_atom_site_fract_z
_atom_site_U_iso_or_equiv
_atom_site_adp_type
_atom_site_occupancy
_atom_site_symmetry_multiplicity
_atom_site_calc_flag
_atom_site_refinement_flags
_atom_site_disorder_assembly
_atom_site_disorder_group
N3 N 0.604(4) 1.036(4) 0.884(3) 0.06(3) Uiso 0.386(11) 1 d PD A -2
C3N C 0.695(2) 1.0516(16) 0.9211(14) 0.041(7) Uiso 0.386(11) 1 d PD A -2
C4N C 0.804(2) 1.074(2) 0.9774(18) 0.068(10) Uiso 0.386(11) 1 d PD A -2
H4N1 H 0.8575 1.1057 0.9507 0.101 Uiso 0.386(11) 1 calc PR A -2
H4N2 H 0.8441 1.0243 0.9986 0.101 Uiso 0.386(11) 1 calc PR A -2
H4N3 H 0.7810 1.1061 1.0197 0.101 Uiso 0.386(11) 1 calc PR A -2
C2N C 0.1717(15) 0.9577(14) 0.9567(11) 0.064(6) Uani 0.614(11) 1 d PDU A -1
H2N1 H 0.1875 0.9877 1.0057 0.097 Uiso 0.614(11) 1 calc PR A -1
H2N2 H 0.1705 0.8994 0.9674 0.097 Uiso 0.614(11) 1 calc PR A -1
H2N3 H 0.0949 0.9743 0.9278 0.097 Uiso 0.614(11) 1 calc PR A -1
C1N C 0.2668(12) 0.9756(9) 0.9095(8) 0.029(4) Uani 0.614(11) 1 d PDU A -1
N2 N 0.341(2) 0.9922(14) 0.8723(11) 0.029(6) Uani 0.614(11) 1 d PDU A -1
Cl2 Cl 0.6093(7) 1.0235(8) 0.8975(7) 0.047(2) Uani 0.614(11) 1 d P A -1
Cl2A Cl 0.3513(11) 1.0130(8) 0.8953(7) 0.047(3) Uani 0.386(11) 1 d P A 2
Cr1 Cr 0.46030(14) 1.00817(9) 0.79634(9) 0.0309(4) Uani 1 1 d . . .
P1 P 0.2967(2) 0.94411(15) 0.70361(15) 0.0301(6) Uani 1 1 d . A .
Cl1 Cl 0.5900(2) 1.00543(16) 0.70731(14) 0.0419(7) Uani 1 1 d . A .
P2 P 0.4695(2) 0.85610(15) 0.79447(15) 0.0317(6) Uani 1 1 d . A .
Cl3 Cl 0.4011(3) 1.14059(16) 0.76539(17) 0.0544(8) Uani 1 1 d . A .
S1 S 0.3941(4) 0.6785(3) 0.4639(2) 0.0985(14) Uani 1 1 d . . .
C1B C 0.2636(8) 0.9643(5) 0.5987(6) 0.033(2) Uani 1 1 d . . .
N1 N 0.3569(7) 0.8491(4) 0.7177(4) 0.0323(19) Uani 1 1 d . . .
C2A C 0.0973(9) 1.0206(7) 0.7350(6) 0.049(3) Uani 1 1 d . A .
H2A H 0.1376 1.0675 0.7214 0.059 Uiso 1 1 calc R . .
C1C C 0.4309(9) 0.8026(6) 0.8795(6) 0.036(2) Uani 1 1 d . . .
C4B C 0.2202(10) 0.9915(7) 0.4373(6) 0.048(3) Uani 1 1 d . A .
H4B H 0.2076 0.9995 0.3827 0.058 Uiso 1 1 calc R . .
C3C C 0.4754(12) 0.7827(7) 1.0191(7) 0.065(4) Uani 1 1 d . . .
H3C H 0.5147 0.7992 1.0687 0.078 Uiso 1 1 calc R A .
C1D C 0.5902(8) 0.7951(6) 0.7675(6) 0.034(2) Uani 1 1 d . . .
C6C C 0.3551(10) 0.7368(6) 0.8758(6) 0.045(3) Uani 1 1 d . A .
H6C H 0.3124 0.7201 0.8271 0.054 Uiso 1 1 calc R . .
C1 C 0.3186(11) 0.7720(7) 0.6726(6) 0.051(3) Uani 1 1 d . A .
H1A H 0.2329 0.7640 0.6725 0.061 Uiso 1 1 calc R . .
H1B H 0.3605 0.7255 0.7006 0.061 Uiso 1 1 calc R . .
C1A C 0.1498(8) 0.9444(6) 0.7325(5) 0.032(2) Uani 1 1 d . . .
C2B C 0.1565(9) 0.9405(7) 0.5544(6) 0.050(3) Uani 1 1 d . A .
H2B H 0.0984 0.9144 0.5790 0.060 Uiso 1 1 calc R . .
C6B C 0.3481(9) 1.0040(6) 0.5610(5) 0.040(3) Uani 1 1 d . A .
H6B H 0.4209 1.0222 0.5897 0.049 Uiso 1 1 calc R . .
C2D C 0.6526(10) 0.7390(7) 0.8175(7) 0.055(3) Uani 1 1 d . A .
H2D H 0.6330 0.7326 0.8679 0.066 Uiso 1 1 calc R . .
C6D C 0.6221(10) 0.8049(6) 0.6930(7) 0.050(3) Uani 1 1 d . A .
H6D H 0.5827 0.8438 0.6578 0.060 Uiso 1 1 calc R . .
C6A C 0.0917(10) 0.8772(7) 0.7525(7) 0.058(3) Uani 1 1 d . A .
H6A H 0.1281 0.8254 0.7520 0.070 Uiso 1 1 calc R . .
C2C C 0.4916(10) 0.8276(7) 0.9528(6) 0.047(3) Uani 1 1 d . A .
H2C H 0.5423 0.8736 0.9572 0.056 Uiso 1 1 calc R . .
C5B C 0.3230(10) 1.0156(7) 0.4831(6) 0.050(3) Uani 1 1 d . . .
H5B H 0.3807 1.0422 0.4587 0.060 Uiso 1 1 calc R A .
C4C C 0.4032(12) 0.7151(7) 1.0126(7) 0.060(4) Uani 1 1 d . A .
H4C H 0.3971 0.6830 1.0570 0.072 Uiso 1 1 calc R . .
C3B C 0.1339(11) 0.9544(7) 0.4751(6) 0.054(3) Uani 1 1 d . . .
H3B H 0.0600 0.9389 0.4460 0.065 Uiso 1 1 calc R A .
C3A C -0.0161(10) 1.0285(8) 0.7577(7) 0.061(3) Uani 1 1 d . . .
H3A H -0.0519 1.0802 0.7599 0.073 Uiso 1 1 calc R A .
C5A C -0.0213(11) 0.8836(9) 0.7737(8) 0.077(4) Uani 1 1 d . . .
H5A H -0.0617 0.8363 0.7860 0.093 Uiso 1 1 calc R A .
C3D C 0.7422(11) 0.6922(7) 0.7964(8) 0.059(3) Uani 1 1 d . . .
H3D H 0.7839 0.6547 0.8321 0.071 Uiso 1 1 calc R A .
C5D C 0.7114(10) 0.7571(8) 0.6719(8) 0.065(4) Uani 1 1 d . . .
H5D H 0.7324 0.7632 0.6217 0.078 Uiso 1 1 calc R A .
C5C C 0.3412(11) 0.6950(8) 0.9429(8) 0.065(4) Uani 1 1 d . . .
H5C H 0.2868 0.6511 0.9395 0.077 Uiso 1 1 calc R A .
C4D C 0.7708(10) 0.7002(8) 0.7230(9) 0.069(4) Uani 1 1 d . A .
H4D H 0.8307 0.6671 0.7074 0.083 Uiso 1 1 calc R . .
C4A C -0.0730(10) 0.9583(10) 0.7765(6) 0.063(4) Uani 1 1 d . A .
H4A H -0.1489 0.9623 0.7915 0.075 Uiso 1 1 calc R . .
C2 C 0.3411(13) 0.7699(7) 0.5884(7) 0.070(4) Uani 1 1 d . . .
H2E H 0.2686 0.7879 0.5539 0.084 Uiso 1 1 calc R A .
H2F H 0.4050 0.8089 0.5826 0.084 Uiso 1 1 calc R . .
C4 C 0.4984(15) 0.7602(11) 0.4541(9) 0.128(7) Uani 1 1 d . . .
H4E H 0.4696 0.8109 0.4738 0.192 Uiso 1 1 calc R . .
H4F H 0.5055 0.7668 0.3993 0.192 Uiso 1 1 calc R . .
H4G H 0.5759 0.7467 0.4839 0.192 Uiso 1 1 calc R . .
C3 C 0.3755(16) 0.6869(9) 0.5631(7) 0.099(5) Uani 1 1 d . A .
H3E H 0.3140 0.6477 0.5728 0.119 Uiso 1 1 calc R . .
H3F H 0.4505 0.6708 0.5960 0.119 Uiso 1 1 calc R . .

loop_
_atom_site_aniso_label
_atom_site_aniso_U_11
_atom_site_aniso_U_22
_atom_site_aniso_U_33
_atom_site_aniso_U_23
_atom_site_aniso_U_13
_atom_site_aniso_U_12
C2N 0.045(10) 0.101(14) 0.051(11) 0.006(10) 0.018(9) -0.014(10)
C1N 0.026(7) 0.040(7) 0.023(7) 0.003(6) 0.008(6) -0.013(6)
N2 0.039(8) 0.028(9) 0.019(9) -0.001(7) 0.003(7) -0.008(6)
Cl2 0.045(4) 0.051(4) 0.039(4) -0.006(4) -0.014(3) -0.009(3)
Cl2A 0.045(6) 0.066(8) 0.035(6) -0.010(5) 0.017(5) 0.000(5)
Cr1 0.0304(9) 0.0325(9) 0.0296(9) -0.0008(8) 0.0044(7) 0.0025(8)
P1 0.0276(14) 0.0303(14) 0.0339(14) 0.0038(12) 0.0093(11) 0.0017(12)
Cl1 0.0380(14) 0.0486(16) 0.0423(15) 0.0011(13) 0.0162(12) -0.0063(13)
P2 0.0285(14) 0.0340(14) 0.0324(14) 0.0008(12) 0.0047(11) 0.0006(12)
Cl3 0.0555(18) 0.0361(15) 0.0655(19) -0.0056(14) -0.0087(15) 0.0103(14)
S1 0.112(4) 0.107(3) 0.081(3) -0.026(2) 0.028(3) 0.010(3)
C1B 0.030(5) 0.024(5) 0.043(6) 0.006(4) 0.005(5) 0.009(4)
N1 0.040(5) 0.028(4) 0.030(4) 0.004(4) 0.009(4) -0.002(4)
C2A 0.039(7) 0.048(7) 0.062(8) 0.008(6) 0.015(6) 0.001(6)
C1C 0.048(7) 0.028(6) 0.037(6) 0.003(5) 0.018(5) 0.007(5)
C4B 0.052(7) 0.068(8) 0.024(5) 0.005(6) 0.006(5) 0.000(6)
C3C 0.103(11) 0.051(8) 0.044(8) 0.007(6) 0.019(7) 0.021(8)
C1D 0.030(6) 0.025(5) 0.047(6) -0.001(5) 0.005(5) 0.003(4)
C6C 0.056(7) 0.044(7) 0.036(6) 0.009(5) 0.010(6) -0.001(6)
C1 0.066(8) 0.049(7) 0.040(7) -0.005(5) 0.018(6) -0.011(6)
C1A 0.036(6) 0.042(6) 0.018(5) 0.010(4) 0.004(4) 0.000(5)
C2B 0.034(6) 0.089(9) 0.028(6) 0.008(6) 0.007(5) 0.002(6)
C6B 0.040(6) 0.054(7) 0.029(6) 0.003(5) 0.013(5) 0.003(5)
C2D 0.040(7) 0.053(7) 0.070(9) -0.008(6) 0.003(6) 0.020(6)
C6D 0.051(7) 0.040(7) 0.062(8) 0.003(6) 0.016(6) 0.005(6)
C6A 0.053(8) 0.069(9) 0.057(8) 0.027(7) 0.023(6) 0.009(7)
C2C 0.060(8) 0.042(7) 0.041(7) 0.002(5) 0.013(6) 0.004(6)
C5B 0.043(7) 0.076(9) 0.033(6) 0.011(6) 0.013(5) 0.007(6)
C4C 0.092(11) 0.045(8) 0.047(8) 0.024(6) 0.021(7) 0.026(7)
C3B 0.054(8) 0.073(8) 0.032(6) 0.000(6) -0.005(6) 0.013(7)
C3A 0.044(7) 0.086(10) 0.056(8) 0.005(7) 0.017(6) 0.027(7)
C5A 0.051(8) 0.092(11) 0.100(12) 0.025(9) 0.044(8) -0.005(8)
C3D 0.060(8) 0.047(7) 0.067(9) 0.001(6) 0.001(7) 0.009(6)
C5D 0.053(8) 0.079(9) 0.075(9) -0.019(8) 0.048(7) 0.010(7)
C5C 0.066(9) 0.063(8) 0.072(9) 0.022(7) 0.031(8) -0.009(7)
C4D 0.038(7) 0.063(9) 0.109(12) -0.004(8) 0.017(8) 0.023(7)
C4A 0.027(6) 0.127(12) 0.038(7) 0.011(8) 0.014(5) 0.006(8)
C2 0.101(11) 0.050(8) 0.061(9) -0.016(7) 0.015(8) 0.008(7)
C4 0.123(15) 0.182(19) 0.083(12) -0.056(12) 0.023(11) -0.031(14)
C3 0.164(17) 0.082(11) 0.055(9) -0.011(8) 0.025(10) -0.015(11)

loop_
_atom_type_symbol
_atom_type_description
_atom_type_scat_dispersion_real
_atom_type_scat_dispersion_imag
_atom_type_scat_source
C C 0.0033 0.0016 'International Tables Vol C Tables 4.2.6.8 and 6.1.1.4'
H H 0.0000 0.0000 'International Tables Vol C Tables 4.2.6.8 and 6.1.1.4'
N N 0.0061 0.0033 'International Tables Vol C Tables 4.2.6.8 and 6.1.1.4'
P P 0.1023 0.0942 'International Tables Vol C Tables 4.2.6.8 and 6.1.1.4'
S S 0.1246 0.1234 'International Tables Vol C Tables 4.2.6.8 and 6.1.1.4'
Cl Cl 0.1484 0.1585 'International Tables Vol C Tables 4.2.6.8 and 6.1.1.4'
Cr Cr 0.3209 0.6236 'International Tables Vol C Tables 4.2.6.8 and 6.1.1.4'

loop_
_geom_angle_atom_site_label_1
_geom_angle_atom_site_label_2
_geom_angle_atom_site_label_3
_geom_angle
_geom_angle_site_symmetry_1
_geom_angle_site_symmetry_3
_geom_angle_publ_flag
C3N N3 Cr1 167(6) . . ?
N3 C3N C4N 172(5) . . ?
N2 C1N C2N 178(2) . . ?
C1N N2 Cr1 171.8(17) . . ?
N2 Cr1 N3 94.7(19) . . ?
N2 Cr1 Cl2 90.4(7) . . ?
N3 Cr1 Cl2 7(2) . . ?
N2 Cr1 Cl2A 12.6(6) . . ?
N3 Cr1 Cl2A 84.4(19) . . ?
Cl2 Cr1 Cl2A 80.9(4) . . ?
N2 Cr1 Cl1 171.4(6) . . ?
N3 Cr1 Cl1 88.9(19) . . ?
Cl2 Cr1 Cl1 92.4(3) . . ?
Cl2A Cr1 Cl1 173.3(3) . . ?
N2 Cr1 Cl3 94.0(7) . . ?
N3 Cr1 Cl3 97.4(19) . . ?
Cl2 Cr1 Cl3 103.5(4) . . ?
Cl2A Cr1 Cl3 88.2(4) . . ?
Cl1 Cr1 Cl3 93.26(12) . . ?
N2 Cr1 P1 81.8(6) . . ?
N3 Cr1 P1 167.4(19) . . ?
Cl2 Cr1 P1 160.6(4) . . ?
Cl2A Cr1 P1 93.5(3) . . ?
Cl1 Cr1 P1 92.94(10) . . ?
Cl3 Cr1 P1 94.88(10) . . ?
N2 Cr1 P2 85.1(6) . . ?
N3 Cr1 P2 101.4(19) . . ?
Cl2 Cr1 P2 95.3(4) . . ?
Cl2A Cr1 P2 94.2(4) . . ?
Cl1 Cr1 P2 86.50(10) . . ?
Cl3 Cr1 P2 161.19(12) . . ?
P1 Cr1 P2 66.38(9) . . ?
N1 P1 C1A 109.2(4) . . ?
N1 P1 C1B 108.8(4) . . ?
C1A P1 C1B 102.8(4) . . ?
N1 P1 Cr1 92.9(3) . . ?
C1A P1 Cr1 116.5(3) . . ?
C1B P1 Cr1 125.5(3) . . ?
N1 P2 C1D 105.5(4) . . ?
N1 P2 C1C 110.6(4) . . ?
C1D P2 C1C 103.5(4) . . ?
N1 P2 Cr1 92.8(3) . . ?
C1D P2 Cr1 125.9(3) . . ?
C1C P2 Cr1 116.8(3) . . ?
C3 S1 C4 102.5(7) . . ?
C2B C1B C6B 118.5(9) . . ?
C2B C1B P1 121.5(8) . . ?
C6B C1B P1 120.0(7) . . ?
C1 N1 P2 125.5(7) . . ?
C1 N1 P1 127.8(7) . . ?
P2 N1 P1 106.7(4) . . ?
C1A C2A C3A 120.5(10) . . ?
C6C C1C C2C 118.9(10) . . ?
C6C C1C P2 124.5(8) . . ?
C2C C1C P2 116.3(8) . . ?
C5B C4B C3B 116.8(10) . . ?
C4C C3C C2C 120.7(12) . . ?
C2D C1D C6D 118.1(10) . . ?
C2D C1D P2 122.5(8) . . ?
C6D C1D P2 119.4(8) . . ?
C1C C6C C5C 120.3(11) . . ?
N1 C1 C2 115.8(9) . . ?
C6A C1A C2A 119.5(10) . . ?
C6A C1A P1 125.1(8) . . ?
C2A C1A P1 115.4(7) . . ?
C3B C2B C1B 120.8(10) . . ?
C5B C6B C1B 118.7(10) . . ?
C3D C2D C1D 122.3(12) . . ?
C5D C6D C1D 119.4(11) . . ?
C1A C6A C5A 120.8(12) . . ?
C3C C2C C1C 118.6(11) . . ?
C6B C5B C4B 124.6(11) . . ?
C5C C4C C3C 119.6(12) . . ?
C2B C3B C4B 120.4(11) . . ?
C4A C3A C2A 118.2(11) . . ?
C4A C5A C6A 119.9(12) . . ?
C4D C3D C2D 119.5(12) . . ?
C6D C5D C4D 121.0(12) . . ?
C4C C5C C6C 121.6(12) . . ?
C3D C4D C5D 119.7(11) . . ?
C5A C4A C3A 121.0(11) . . ?
C3 C2 C1 113.2(10) . . ?
C2 C3 S1 115.6(10) . . ?

loop_
_geom_bond_atom_site_label_1
_geom_bond_atom_site_label_2
_geom_bond_distance
_geom_bond_site_symmetry_2
_geom_bond_publ_flag
N3 C3N 1.15(2) . ?
N3 Cr1 2.09(3) . ?
C3N C4N 1.485(19) . ?
C2N C1N 1.480(15) . ?
C1N N2 1.168(17) . ?
N2 Cr1 2.049(18) . ?
Cl2 Cr1 2.242(7) . ?
Cl2A Cr1 2.267(11) . ?
Cr1 Cl1 2.293(3) . ?
Cr1 Cl3 2.298(3) . ?
Cr1 P1 2.478(3) . ?
Cr1 P2 2.482(3) . ?
P1 N1 1.694(8) . ?
P1 C1A 1.814(10) . ?
P1 C1B 1.822(10) . ?
P2 N1 1.690(8) . ?
P2 C1D 1.812(10) . ?
P2 C1C 1.822(10) . ?
S1 C3 1.765(13) . ?
S1 C4 1.806(17) . ?
C1B C2B 1.382(13) . ?
C1B C6B 1.400(13) . ?
N1 C1 1.506(12) . ?
C2A C1A 1.381(13) . ?
C2A C3A 1.408(14) . ?
C1C C6C 1.369(13) . ?
C1C C2C 1.401(14) . ?
C4B C5B 1.357(14) . ?
C4B C3B 1.398(15) . ?
C3C C4C 1.367(16) . ?
C3C C2C 1.397(14) . ?
C1D C2D 1.373(13) . ?
C1D C6D 1.402(14) . ?
C6C C5C 1.376(14) . ?
C1 C2 1.517(14) . ?
C1A C6A 1.351(14) . ?
C2B C3B 1.373(13) . ?
C6B C5B 1.344(12) . ?
C2D C3D 1.366(15) . ?
C6D C5D 1.372(14) . ?
C6A C5A 1.392(15) . ?
C4C C5C 1.335(16) . ?
C3A C4A 1.377(16) . ?
C5A C4A 1.355(17) . ?
C3D C4D 1.365(16) . ?
C5D C4D 1.379(16) . ?
C2 C3 1.493(16) . ?
